data_4319552
loop_
_publ_author_name
'Ok-Sang Jung'
'Yun Ju Kim'
'Young-A Lee'
'Hee K. Chae'
'Ho G. Jang'
'Jongki Hong'

_publ_section_title
;
 Structures and Related Properties of AgX Bearing 3,3'-Thiobispyridine
 (X-= NO3-, BF4-, ClO4-, and PF6-)
;
_journal_name_full 'Inorganic Chemistry'
_journal_page_first 2105
_journal_page_last 2110
_journal_paper_doi 10.1021/ic001072u
_journal_volume 40
_journal_year 2001
_chemical_formula_sum 'C10 H8 Ag F6 N2 P S'
_chemical_formula_weight 441.08
_chemical_name_systematic
; 
 ? 
;
_space_group_IT_number 14
_symmetry_cell_setting monoclinic
_symmetry_space_group_name_Hall '-P 2ybc'
_symmetry_space_group_name_H-M 'P 1 21/c 1'
_atom_sites_solution_hydrogens geom
_atom_sites_solution_primary direct
_atom_sites_solution_secondary difmap
_audit_creation_method SHELXL-97
_cell_angle_alpha 90.00(2)
_cell_angle_beta 112.03(2)
_cell_angle_gamma 90.000(10)
_cell_formula_units_Z 4
_cell_length_a 10.959(2)
_cell_length_b 9.808(2)
_cell_length_c 14.065(3)
_cell_measurement_temperature 293(2)
_cell_volume 1401.4(5)
_computing_structure_refinement 'SHELXL-97 (Sheldrick, 1997)'
_computing_structure_solution 'SHELXS-97 (Sheldrick, 1990)'
_diffrn_ambient_temperature 293(2)
_diffrn_measured_fraction_theta_full 0.885
_diffrn_measured_fraction_theta_max 0.885
_diffrn_radiation_monochromator graphite
_diffrn_radiation_source 'fine-focus sealed tube'
_diffrn_radiation_type MoK\a
_diffrn_radiation_wavelength 0.71073
_diffrn_reflns_av_R_equivalents 0.0417
_diffrn_reflns_av_sigmaI/netI 0.0207
_diffrn_reflns_limit_h_max 13
_diffrn_reflns_limit_h_min 0
_diffrn_reflns_limit_k_max 12
_diffrn_reflns_limit_k_min 0
_diffrn_reflns_limit_l_max 16
_diffrn_reflns_limit_l_min -17
_diffrn_reflns_number 2568
_diffrn_reflns_theta_full 25.98
_diffrn_reflns_theta_max 25.98
_diffrn_reflns_theta_min 2.00
_exptl_absorpt_coefficient_mu 1.761
_exptl_crystal_density_diffrn 2.091
_exptl_crystal_density_method 'not measured'
_exptl_crystal_F_000 856
_refine_diff_density_max 0.834
_refine_diff_density_min -0.525
_refine_diff_density_rms 0.141
_refine_ls_extinction_method none
_refine_ls_goodness_of_fit_ref 1.135
_refine_ls_hydrogen_treatment mixed
_refine_ls_matrix_type full
_refine_ls_number_parameters 190
_refine_ls_number_reflns 2441
_refine_ls_number_restraints 0
_refine_ls_restrained_S_all 1.135
_refine_ls_R_factor_all 0.0447
_refine_ls_R_factor_gt 0.0442
_refine_ls_shift/su_max 0.002
_refine_ls_shift/su_mean 0.000
_refine_ls_structure_factor_coef Fsqd
_refine_ls_weighting_details 'calc w=1/[\s^2^(Fo^2^)+(0.0653P)^2^+1.9797P] where P=(Fo^2^+2Fc^2^)/3'
_refine_ls_weighting_scheme calc
_refine_ls_wR_factor_gt 0.1157
_refine_ls_wR_factor_ref 0.1163
_reflns_number_gt 2411
_reflns_number_total 2441
_reflns_threshold_expression >2sigma(I)
_cod_data_source_file ic001072u_4.cif
_cod_data_source_block '[Ag(Py2S)]PF6'
_cod_database_code 4319552

loop_
_symmetry_equiv_pos_as_xyz
'x, y, z'
'-x, y+1/2, -z+1/2'
'-x, -y, -z'
'x, -y-1/2, z-1/2'

loop_
_atom_site_label
_atom_site_type_symbol
_atom_site_fract_x
_atom_site_fract_y
_atom_site_fract_z
_atom_site_U_iso_or_equiv
_atom_site_adp_type
_atom_site_occupancy
_atom_site_symmetry_multiplicity
_atom_site_calc_flag
_atom_site_refinement_flags
_atom_site_disorder_assembly
_atom_site_disorder_group
Ag1 Ag 0.07865(3) 0.39518(4) 0.09043(3) 0.05360(17) Uani 1 1 d . . .
S1 S 0.42534(13) 0.73280(19) 0.42049(13) 0.0763(5) Uani 1 1 d . . .
P1 P 0.17426(13) 0.29623(14) -0.15777(11) 0.0580(3) Uani 1 1 d . . .
N1 N 0.2539(4) 0.5114(4) 0.1630(3) 0.0466(8) Uani 1 1 d . . .
N2 N -0.0896(4) 0.2638(4) 0.0332(3) 0.0490(8) Uani 1 1 d . . .
F1 F 0.0783(4) 0.1719(4) -0.2010(3) 0.0941(12) Uani 1 1 d . . .
F2 F 0.2725(4) 0.4199(4) -0.1121(3) 0.0835(11) Uani 1 1 d . . .
F3 F 0.2022(5) 0.2460(5) -0.0427(3) 0.1051(13) Uani 1 1 d . . .
F4 F 0.0606(5) 0.3823(5) -0.1475(5) 0.127(2) Uani 1 1 d . . .
F5 F 0.1574(7) 0.3386(7) -0.2668(3) 0.160(3) Uani 1 1 d . . .
F6 F 0.2957(4) 0.2065(5) -0.1544(5) 0.1231(18) Uani 1 1 d . . .
C1 C 0.2734(4) 0.5785(4) 0.2505(3) 0.0449(9) Uani 1 1 d . . .
H1 H 0.2064 0.5796 0.2759 0.054 Uiso 1 1 calc R . .
C2 C 0.3897(4) 0.6464(5) 0.3043(4) 0.0463(9) Uani 1 1 d . . .
C3 C 0.4883(4) 0.6448(5) 0.2645(4) 0.0580(12) Uani 1 1 d . . .
H3 H 0.5674 0.6899 0.2982 0.070 Uiso 1 1 calc R . .
C4 C 0.4672(5) 0.5759(6) 0.1747(5) 0.0670(14) Uani 1 1 d . . .
H4 H 0.5317 0.5746 0.1467 0.080 Uiso 1 1 calc R . .
C5 C 0.3503(5) 0.5090(5) 0.1267(4) 0.0560(11) Uani 1 1 d . . .
H5 H 0.3377 0.4604 0.0670 0.067 Uiso 1 1 calc R . .
C6 C -0.1842(4) 0.2778(5) 0.0709(4) 0.0496(10) Uani 1 1 d . . .
H6 H -0.1762 0.3463 0.1187 0.060 Uiso 1 1 calc R . .
C7 C -0.2933(5) 0.1940(5) 0.0413(4) 0.0528(11) Uani 1 1 d . . .
C8 C -0.3025(6) 0.0912(6) -0.0262(5) 0.0764(17) Uani 1 1 d . . .
H8 H -0.3740 0.0320 -0.0462 0.092 Uiso 1 1 calc R . .
C9 C -0.2047(7) 0.0762(7) -0.0646(6) 0.086(2) Uani 1 1 d . . .
H9 H -0.2088 0.0063 -0.1104 0.103 Uiso 1 1 calc R . .
C10 C -0.1020(5) 0.1648(6) -0.0345(4) 0.0619(13) Uani 1 1 d . . .
H10 H -0.0377 0.1559 -0.0623 0.074 Uiso 1 1 calc R . .

loop_
_atom_site_aniso_label
_atom_site_aniso_U_11
_atom_site_aniso_U_22
_atom_site_aniso_U_33
_atom_site_aniso_U_23
_atom_site_aniso_U_13
_atom_site_aniso_U_12
Ag1 0.0466(2) 0.0597(3) 0.0531(2) -0.00321(15) 0.01711(17) -0.01209(14)
S1 0.0486(7) 0.0963(11) 0.0897(11) -0.0423(9) 0.0324(7) -0.0250(7)
P1 0.0567(7) 0.0643(8) 0.0644(8) -0.0198(6) 0.0358(6) -0.0156(6)
N1 0.0407(18) 0.052(2) 0.049(2) 0.0036(16) 0.0184(16) -0.0040(15)
N2 0.0438(19) 0.055(2) 0.050(2) 0.0017(17) 0.0196(16) -0.0076(16)
F1 0.096(3) 0.100(3) 0.096(3) -0.034(2) 0.048(2) -0.053(2)
F2 0.090(2) 0.077(2) 0.103(3) -0.0358(19) 0.059(2) -0.0329(18)
F3 0.127(4) 0.112(3) 0.080(3) -0.001(2) 0.043(3) -0.033(3)
F4 0.077(3) 0.104(3) 0.208(6) -0.025(3) 0.063(3) 0.011(2)
F5 0.240(7) 0.168(5) 0.063(2) -0.005(3) 0.047(3) -0.111(5)
F6 0.091(3) 0.108(3) 0.189(5) -0.059(3) 0.074(3) -0.009(2)
C1 0.037(2) 0.048(2) 0.052(2) 0.0004(19) 0.0192(18) -0.0032(17)
C2 0.0356(19) 0.045(2) 0.059(3) -0.0012(19) 0.0181(18) 0.0010(17)
C3 0.037(2) 0.066(3) 0.073(3) 0.003(3) 0.024(2) -0.008(2)
C4 0.051(3) 0.087(4) 0.073(3) 0.000(3) 0.036(3) -0.008(3)
C5 0.051(3) 0.071(3) 0.052(3) 0.004(2) 0.026(2) -0.003(2)
C6 0.048(2) 0.050(2) 0.049(2) 0.0009(19) 0.0165(19) 0.0021(19)
C7 0.044(2) 0.059(3) 0.058(3) 0.019(2) 0.022(2) 0.005(2)
C8 0.063(3) 0.077(4) 0.089(4) -0.012(3) 0.028(3) -0.027(3)
C9 0.099(5) 0.078(4) 0.096(5) -0.037(4) 0.053(4) -0.037(4)
C10 0.069(3) 0.066(3) 0.064(3) -0.011(2) 0.039(3) -0.015(3)

loop_
_atom_type_symbol
_atom_type_description
_atom_type_scat_dispersion_real
_atom_type_scat_dispersion_imag
_atom_type_scat_source
C C 0.0033 0.0016 'International Tables Vol C Tables 4.2.6.8 and 6.1.1.4'
H H 0.0000 0.0000 'International Tables Vol C Tables 4.2.6.8 and 6.1.1.4'
N N 0.0061 0.0033 'International Tables Vol C Tables 4.2.6.8 and 6.1.1.4'
S S 0.1246 0.1234 'International Tables Vol C Tables 4.2.6.8 and 6.1.1.4'
Ag Ag -0.8971 1.1015 'International Tables Vol C Tables 4.2.6.8 and 6.1.1.4'
P P 0.1023 0.0942 'International Tables Vol C Tables 4.2.6.8 and 6.1.1.4'
F F 0.0171 0.0103 'International Tables Vol C Tables 4.2.6.8 and 6.1.1.4'

loop_
_geom_angle_atom_site_label_1
_geom_angle_atom_site_label_2
_geom_angle_atom_site_label_3
_geom_angle
_geom_angle_site_symmetry_1
_geom_angle_site_symmetry_3
_geom_angle_publ_flag
N1 Ag1 N2 173.33(14) . . ?
N1 Ag1 Ag1 98.96(10) . 3_565 ?
N2 Ag1 Ag1 87.53(11) . 3_565 ?
C2 S1 C7 105.0(2) . 2 ?
F5 P1 F4 98.4(4) . . ?
F5 P1 F1 90.7(3) . . ?
F4 P1 F1 90.8(3) . . ?
F5 P1 F6 88.0(4) . . ?
F4 P1 F6 173.4(4) . . ?
F1 P1 F6 90.8(2) . . ?
F5 P1 F2 90.4(3) . . ?
F4 P1 F2 89.6(2) . . ?
F1 P1 F2 178.8(3) . . ?
F6 P1 F2 88.7(2) . . ?
F5 P1 F3 175.6(4) . . ?
F4 P1 F3 85.9(3) . . ?
F1 P1 F3 89.9(2) . . ?
F6 P1 F3 87.6(3) . . ?
F2 P1 F3 89.1(2) . . ?
C5 N1 C1 118.9(4) . . ?
C5 N1 Ag1 120.5(3) . . ?
C1 N1 Ag1 120.4(3) . . ?
C10 N2 C6 118.2(4) . . ?
C10 N2 Ag1 123.4(3) . . ?
C6 N2 Ag1 118.3(3) . . ?
N1 C1 C2 122.3(4) . . ?
C1 C2 C3 118.0(4) . . ?
C1 C2 S1 125.5(3) . . ?
C3 C2 S1 116.5(4) . . ?
C4 C3 C2 119.2(4) . . ?
C5 C4 C3 119.5(5) . . ?
N1 C5 C4 122.1(5) . . ?
N2 C6 C7 122.1(4) . . ?
C8 C7 C6 118.8(5) . . ?
C8 C7 S1 121.1(4) . 2_545 ?
C6 C7 S1 119.7(4) . 2_545 ?
C7 C8 C9 119.1(5) . . ?
C10 C9 C8 119.0(6) . . ?
N2 C10 C9 122.7(5) . . ?

loop_
_geom_bond_atom_site_label_1
_geom_bond_atom_site_label_2
_geom_bond_distance
_geom_bond_site_symmetry_2
_geom_bond_publ_flag
Ag1 N1 2.136(4) . ?
Ag1 N2 2.144(4) . ?
Ag1 Ag1 3.2218(11) 3_565 ?
S1 C2 1.751(5) . ?
S1 C7 1.764(5) 2 ?
P1 F5 1.531(4) . ?
P1 F4 1.556(4) . ?
P1 F1 1.576(4) . ?
P1 F6 1.581(4) . ?
P1 F2 1.589(3) . ?
P1 F3 1.607(4) . ?
N1 C5 1.334(6) . ?
N1 C1 1.340(6) . ?
N2 C10 1.330(6) . ?
N2 C6 1.337(6) . ?
C1 C2 1.385(6) . ?
C2 C3 1.390(6) . ?
C3 C4 1.373(8) . ?
C4 C5 1.371(7) . ?
C6 C7 1.380(7) . ?
C7 C8 1.362(8) . ?
C7 S1 1.764(5) 2_545 ?
C8 C9 1.377(9) . ?
C9 C10 1.357(8) . ?
